data_7151060
loop_
_publ_author_name
'Takagi, Ryukichi'
'Miwa, Yukiko'
'Nerio, Takashi'
'Inoue, Yuta'
'Matsumura, Shuji'
'Ohkata, Katsuo'

_publ_section_title
;
 Stereochemical investigation on the construction of
 poly-functionalized bicyclo[3.3.1]nonenones by successive Michael
 reactions of 2-cyclohexenones.
;
_journal_issue 2
_journal_name_full 'Organic &amp; biomolecular chemistry'
_journal_page_first 286
_journal_page_last 300
_journal_paper_doi 10.1039/b615702e
_journal_volume 5
_journal_year 2007
_chemical_formula_moiety 'C17 H26 O3 '
_chemical_formula_sum 'C17 H26 O3'
_chemical_formula_weight 278.39
_chemical_melting_point 350.15
_space_group_IT_number 14
_symmetry_cell_setting monoclinic
_symmetry_Int_Tables_number 14
_symmetry_space_group_name_Hall '-P 2yab'
_symmetry_space_group_name_H-M 'P 1 21/a 1'
_audit_creation_date 'Mon May 23 21:53:09 2005'
_audit_creation_method 'by teXsan'
_cell_angle_alpha 90
_cell_angle_beta 112.715(1)
_cell_angle_gamma 90
_cell_formula_units_Z 4
_cell_length_a 12.3010(4)
_cell_length_b 11.0530(3)
_cell_length_c 13.2020(4)
_cell_measurement_temperature 273.2
_cell_volume 1655.76(9)
_computing_cell_refinement Scalepack
_computing_data_collection Denzo
_computing_data_reduction 'teXsan Ver. 1.11'
_computing_publication_material 'teXsan Ver. 1.11'
_computing_structure_refinement 'teXsan Ver. 1.10'
_computing_structure_solution SIR92
_diffrn_measured_fraction_theta_full 0.9455
_diffrn_measured_fraction_theta_max 0.9455
_diffrn_measurement_device_type 'MacScience DIP2030'
_diffrn_radiation_type 'Mo K\a'
_diffrn_radiation_wavelength 0.7107
_diffrn_reflns_limit_h_max 16
_diffrn_reflns_limit_h_min 0
_diffrn_reflns_limit_k_max 14
_diffrn_reflns_limit_k_min 0
_diffrn_reflns_limit_l_max 16
_diffrn_reflns_limit_l_min -17
_diffrn_reflns_number 3931
_diffrn_reflns_theta_full 27.89
_diffrn_reflns_theta_max 27.89
_exptl_absorpt_coefficient_mu 0.075
_exptl_absorpt_correction_type none
_exptl_crystal_colour colorless
_exptl_crystal_density_diffrn 1.117
_exptl_crystal_density_method 'not measured'
_exptl_crystal_description cubic
_exptl_crystal_size_max 0.300
_exptl_crystal_size_mid 0.200
_exptl_crystal_size_min 0.200
_refine_diff_density_max 0.18
_refine_diff_density_min -0.26
_refine_ls_extinction_method none
_refine_ls_goodness_of_fit_ref 1.465
_refine_ls_hydrogen_treatment noref
_refine_ls_number_parameters 181
_refine_ls_number_reflns 3449
_refine_ls_R_factor_gt 0.0741
_refine_ls_shift/su_max 0.2584
_refine_ls_structure_factor_coef Fsqd
_refine_ls_weighting_details 'w = 1/[\s^2^(Fo^2^) + (0.16700(Max(Fo^2^,0) + 2Fc^2^)/3)^2^]'
_refine_ls_weighting_scheme calc
_refine_ls_wR_factor_ref 0.2924
_reflns_number_gt 2684
_reflns_number_total 3749
_reflns_threshold_expression F^2^>2.0\s(F^2^)
_cod_data_source_file b615702e.txt
_cod_data_source_block a-7-exo-Me-2,6-diMebicyclo
_cod_depositor_comments
;
The following automatic conversions were performed:

'_chemical_melting_point' value '77C' was changed to '350.15' - it
was converted from degrees Celsius(C) to Kelvins(K).

Automatic conversion script
Id: cif_fix_values 1646 2011-03-28 12:23:43Z adriana 
;
_cod_original_sg_symbol_H-M 'P 21/a '
_cod_original_formula_sum 'C17 H26 O3 '
_cod_database_code 7151060

loop_
_symmetry_equiv_pos_as_xyz
x,y,z
1/2-x,1/2+y,-z
-x,-y,-z
1/2+x,1/2-y,z

loop_
_atom_site_label
_atom_site_type_symbol
_atom_site_fract_x
_atom_site_fract_y
_atom_site_fract_z
_atom_site_U_iso_or_equiv
_atom_site_adp_type
_atom_site_occupancy
_atom_site_calc_flag
_atom_site_refinement_flags
_atom_site_disorder_assembly
_atom_site_disorder_group
O(1) O 0.3728(2) 0.2960(2) 0.0938(2) 0.0725(6) Uani 1.00 d . . .
O(2) O 0.1690(1) -0.0942(1) 0.2523(1) 0.0471(4) Uani 1.00 d . . .
O(3) O 0.1909(2) 0.0509(2) 0.3773(1) 0.0739(6) Uani 1.00 d . . .
C(1) C 0.3261(2) 0.0927(2) 0.1284(2) 0.0469(6) Uani 1.00 d . . .
C(2) C 0.3975(2) 0.0254(2) 0.2335(2) 0.0526(6) Uani 1.00 d . . .
C(3) C 0.4353(2) 0.0751(3) 0.3308(2) 0.0618(7) Uani 1.00 d . . .
C(4) C 0.4132(2) 0.2020(3) 0.3520(2) 0.0654(8) Uani 1.00 d . . .
C(5) C 0.3250(2) 0.2686(2) 0.2520(2) 0.0538(7) Uani 1.00 d . . .
C(6) C 0.1946(2) 0.2370(2) 0.2302(2) 0.0547(7) Uani 1.00 d . . .
C(7) C 0.1544(2) 0.1089(2) 0.1909(2) 0.0455(5) Uani 1.00 d . . .
C(8) C 0.1922(2) 0.0672(2) 0.0977(2) 0.0455(5) Uani 1.00 d . . .
C(9) C 0.3457(2) 0.2276(2) 0.1517(2) 0.0482(6) Uani 1.00 d . . .
C(10) C 0.3659(3) 0.0528(3) 0.0375(2) 0.0760(10) Uani 1.00 d . . .
C(11) C 0.3419(3) 0.4051(3) 0.2684(3) 0.082(1) Uani 1.00 d . . .
C(12) C 0.1776(2) 0.0204(2) 0.2859(2) 0.0470(6) Uani 1.00 d . . .
C(13) C 0.1149(2) 0.1273(3) -0.0110(2) 0.0677(7) Uani 1.00 d . . .
C(14) C 0.1704(2) -0.1965(2) 0.3235(2) 0.0519(6) Uani 1.00 d . . .
C(15) C 0.2837(3) -0.1991(3) 0.4255(3) 0.0787(9) Uani 1.00 d . . .
C(16) C 0.0620(3) -0.1908(3) 0.3515(2) 0.0713(9) Uani 1.00 d . . .
C(17) C 0.1639(3) -0.3038(3) 0.2511(3) 0.078(1) Uani 1.00 d . . .
H(1) H 0.4153 -0.0580 0.2269 0.0601 Uiso 1.00 calc . . .
H(2) H 0.4805 0.0245 0.3924 0.0712 Uiso 1.00 calc . . .
H(3A) H 0.3808 0.2034 0.4081 0.0775 Uiso 1.00 calc . . .
H(3B) H 0.4844 0.2456 0.3773 0.0775 Uiso 1.00 calc . . .
H(5A) H 0.1810 0.2501 0.2952 0.0624 Uiso 1.00 calc . . .
H(5B) H 0.1451 0.2903 0.1740 0.0624 Uiso 1.00 calc . . .
H(6) H 0.0706 0.1141 0.1581 0.0514 Uiso 1.00 calc . . .
H(7) H 0.1802 -0.0185 0.0880 0.0518 Uiso 1.00 calc . . .
H(10A) H 0.3512 -0.0327 0.0229 0.0899 Uiso 1.00 calc . . .
H(10B) H 0.3211 0.0947 -0.0299 0.0899 Uiso 1.00 calc . . .
H(10C) H 0.4468 0.0677 0.0557 0.0899 Uiso 1.00 calc . . .
H(12A) H 0.4186 0.4282 0.2775 0.1049 Uiso 1.00 calc . . .
H(12B) H 0.2860 0.4461 0.2054 0.1049 Uiso 1.00 calc . . .
H(12C) H 0.3267 0.4298 0.3314 0.1049 Uiso 1.00 calc . . .
H(13A) H 0.1267 0.2136 -0.0036 0.0816 Uiso 1.00 calc . . .
H(13B) H 0.1389 0.1009 -0.0684 0.0816 Uiso 1.00 calc . . .
H(13C) H 0.0356 0.1094 -0.0290 0.0816 Uiso 1.00 calc . . .
H(15A) H 0.2818 -0.2656 0.4694 0.0921 Uiso 1.00 calc . . .
H(15B) H 0.3482 -0.2082 0.4026 0.0921 Uiso 1.00 calc . . .
H(15C) H 0.2919 -0.1260 0.4643 0.0921 Uiso 1.00 calc . . .
H(16A) H 0.0602 -0.1149 0.3868 0.0889 Uiso 1.00 calc . . .
H(16B) H -0.0071 -0.1957 0.2858 0.0889 Uiso 1.00 calc . . .
H(16C) H 0.0623 -0.2546 0.3992 0.0889 Uiso 1.00 calc . . .
H(17A) H 0.0916 -0.2997 0.1850 0.0987 Uiso 1.00 calc . . .
H(17B) H 0.2280 -0.3028 0.2261 0.0987 Uiso 1.00 calc . . .
H(17C) H 0.1644 -0.3779 0.2861 0.0987 Uiso 1.00 calc . . .

loop_
_atom_site_aniso_label
_atom_site_aniso_U_11
_atom_site_aniso_U_22
_atom_site_aniso_U_33
_atom_site_aniso_U_12
_atom_site_aniso_U_13
_atom_site_aniso_U_23
O(1) 0.071(1) 0.076(1) 0.073(1) -0.0221(9) 0.032(1) 0.0118(9)
O(2) 0.0545(9) 0.0449(9) 0.0439(8) -0.0028(6) 0.0212(7) 0.0056(6)
O(3) 0.114(2) 0.063(1) 0.057(1) -0.007(1) 0.046(1) -0.0067(8)
C(1) 0.044(1) 0.055(1) 0.044(1) -0.0029(9) 0.0195(9) -0.0019(9)
C(2) 0.043(1) 0.054(1) 0.057(1) 0.0081(9) 0.0140(10) 0.0054(10)
C(3) 0.046(1) 0.075(2) 0.051(1) 0.007(1) 0.0048(10) 0.011(1)
C(4) 0.063(2) 0.074(2) 0.047(1) -0.008(1) 0.007(1) -0.010(1)
C(5) 0.055(1) 0.049(1) 0.056(1) -0.0067(10) 0.019(1) -0.0052(10)
C(6) 0.057(1) 0.045(1) 0.068(1) 0.0089(10) 0.031(1) 0.002(1)
C(7) 0.0364(9) 0.047(1) 0.053(1) 0.0029(8) 0.0174(9) 0.0056(8)
C(8) 0.042(1) 0.051(1) 0.0377(10) -0.0057(8) 0.0092(8) 0.0043(8)
C(9) 0.0372(10) 0.058(1) 0.046(1) -0.0086(9) 0.0124(9) 0.0055(9)
C(10) 0.079(2) 0.094(2) 0.070(2) -0.009(2) 0.046(1) -0.015(2)
C(11) 0.097(2) 0.053(2) 0.100(2) -0.016(1) 0.042(2) -0.017(1)
C(12) 0.048(1) 0.052(1) 0.047(1) -0.0019(9) 0.0237(9) 0.0006(9)
C(13) 0.060(1) 0.081(2) 0.045(1) -0.012(1) 0.002(1) 0.012(1)
C(14) 0.051(1) 0.053(1) 0.051(1) 0.0007(9) 0.0192(10) 0.0167(10)
C(15) 0.065(2) 0.088(2) 0.070(2) 0.004(1) 0.011(1) 0.027(2)
C(16) 0.069(2) 0.078(2) 0.079(2) -0.003(1) 0.041(1) 0.020(1)
C(17) 0.102(2) 0.048(2) 0.093(2) -0.001(1) 0.046(2) 0.007(1)

loop_
_atom_type_symbol
_atom_type_description
_atom_type_scat_dispersion_real
_atom_type_scat_dispersion_imag
_atom_type_scat_source
C C 0.003 0.002
;International Tables for Crystallography
(1992, Vol. C, Tables 4.2.6.8 and 6.1.1.1)
;
H H 0.000 0.000
;International Tables for Crystallography
(1992, Vol. C, Table 6.1.1.2)
;
O O 0.011 0.006
;International Tables for Crystallography
(1992, Vol. C, Tables 4.2.6.8 and 6.1.1.1)
;

loop_
_geom_angle_atom_site_label_1
_geom_angle_atom_site_label_2
_geom_angle_atom_site_label_3
_geom_angle
_geom_angle_site_symmetry_1
_geom_angle_site_symmetry_2
_geom_angle_site_symmetry_3
_geom_angle_publ_flag
C(12) O(2) C(14) 122.6(2) . . . yes
C(2) C(1) C(8) 109.1(2) . . . yes
C(2) C(1) C(9) 107.7(2) . . . yes
C(2) C(1) C(10) 109.2(2) . . . yes
C(8) C(1) C(9) 107.3(2) . . . yes
C(8) C(1) C(10) 111.7(2) . . . yes
C(9) C(1) C(10) 111.6(2) . . . yes
C(1) C(2) C(3) 123.6(2) . . . yes
C(2) C(3) C(4) 124.3(2) . . . yes
C(3) C(4) C(5) 114.4(2) . . . yes
C(4) C(5) C(6) 112.8(2) . . . yes
C(4) C(5) C(9) 107.9(2) . . . yes
C(4) C(5) C(11) 109.9(2) . . . yes
C(6) C(5) C(9) 106.3(2) . . . yes
C(6) C(5) C(11) 108.8(2) . . . yes
C(9) C(5) C(11) 111.2(2) . . . yes
C(5) C(6) C(7) 116.6(2) . . . yes
C(6) C(7) C(8) 113.1(2) . . . yes
C(6) C(7) C(12) 112.5(2) . . . yes
C(8) C(7) C(12) 116.4(2) . . . yes
C(1) C(8) C(7) 110.5(2) . . . yes
C(1) C(8) C(13) 112.0(2) . . . yes
C(7) C(8) C(13) 110.3(2) . . . yes
O(1) C(9) C(1) 123.0(2) . . . yes
O(1) C(9) C(5) 123.1(2) . . . yes
C(1) C(9) C(5) 113.8(2) . . . yes
O(2) C(12) O(3) 124.3(2) . . . yes
O(2) C(12) C(7) 111.7(2) . . . yes
O(3) C(12) C(7) 123.7(2) . . . yes
O(2) C(14) C(15) 111.3(2) . . . yes
O(2) C(14) C(16) 109.3(2) . . . yes
O(2) C(14) C(17) 102.4(2) . . . yes
C(15) C(14) C(16) 112.2(2) . . . yes
C(15) C(14) C(17) 110.7(2) . . . yes
C(16) C(14) C(17) 110.6(2) . . . yes

loop_
_geom_bond_atom_site_label_1
_geom_bond_atom_site_label_2
_geom_bond_distance
_geom_bond_site_symmetry_1
_geom_bond_site_symmetry_2
_geom_bond_publ_flag
O(1) C(9) 1.210(3) . . yes
O(2) C(12) 1.333(3) . . yes
O(2) C(14) 1.467(3) . . yes
O(3) C(12) 1.201(3) . . yes
C(1) C(2) 1.519(3) . . yes
C(1) C(8) 1.563(3) . . yes
C(1) C(9) 1.522(3) . . yes
C(1) C(10) 1.526(4) . . yes
C(2) C(3) 1.307(3) . . yes
C(3) C(4) 1.476(4) . . yes
C(4) C(5) 1.534(3) . . yes
C(5) C(6) 1.556(3) . . yes
C(5) C(9) 1.511(3) . . yes
C(5) C(11) 1.527(4) . . yes
C(6) C(7) 1.523(3) . . yes
C(7) C(8) 1.544(3) . . yes
C(7) C(12) 1.529(3) . . yes
C(8) C(13) 1.533(3) . . yes
C(14) C(15) 1.518(3) . . yes
C(14) C(16) 1.516(4) . . yes
C(14) C(17) 1.506(4) . . yes

loop_
_geom_contact_atom_site_label_1
_geom_contact_atom_site_label_2
_geom_contact_distance
_geom_contact_site_symmetry_1
_geom_contact_site_symmetry_2
_geom_contact_publ_flag
O(1) C(7) 3.364(3) . 4_555 ?

loop_
_geom_torsion_atom_site_label_1
_geom_torsion_atom_site_label_2
_geom_torsion_atom_site_label_3
_geom_torsion_atom_site_label_4
_geom_torsion
_geom_torsion_site_symmetry_1
_geom_torsion_site_symmetry_2
_geom_torsion_site_symmetry_3
_geom_torsion_site_symmetry_4
_geom_torsion_publ_flag
O(1) C(9) C(1) C(2) 130.0(2) . . . . yes
O(1) C(9) C(1) C(8) -112.6(2) . . . . yes
O(1) C(9) C(1) C(10) 10.1(3) . . . . yes
O(1) C(9) C(5) C(4) -120.0(3) . . . . yes
O(1) C(9) C(5) C(6) 118.7(2) . . . . yes
O(1) C(9) C(5) C(11) 0.5(3) . . . . yes
O(2) C(12) C(7) C(6) -164.9(2) . . . . yes
O(2) C(12) C(7) C(8) -32.2(3) . . . . yes
O(3) C(12) O(2) C(14) 2.5(3) . . . . yes
O(3) C(12) C(7) C(6) 21.5(3) . . . . yes
O(3) C(12) C(7) C(8) 154.2(2) . . . . yes
C(1) C(2) C(3) C(4) 0.6(4) . . . . yes
C(1) C(8) C(7) C(6) 49.0(2) . . . . yes
C(1) C(8) C(7) C(12) -83.4(2) . . . . yes
C(1) C(9) C(5) C(4) 61.5(2) . . . . yes
C(1) C(9) C(5) C(6) -59.8(3) . . . . yes
C(1) C(9) C(5) C(11) -178.0(2) . . . . yes
C(2) C(1) C(8) C(7) 59.4(2) . . . . yes
C(2) C(1) C(8) C(13) -177.1(2) . . . . yes
C(2) C(1) C(9) C(5) -51.5(2) . . . . yes
C(2) C(3) C(4) C(5) 9.0(4) . . . . yes
C(3) C(2) C(1) C(8) -96.5(3) . . . . yes
C(3) C(2) C(1) C(9) 19.7(3) . . . . yes
C(3) C(2) C(1) C(10) 141.1(3) . . . . yes
C(3) C(4) C(5) C(6) 79.3(3) . . . . yes
C(3) C(4) C(5) C(9) -37.9(3) . . . . yes
C(3) C(4) C(5) C(11) -159.2(3) . . . . yes
C(4) C(5) C(6) C(7) -68.9(3) . . . . yes
C(5) C(6) C(7) C(8) -46.5(3) . . . . yes
C(5) C(6) C(7) C(12) 87.9(2) . . . . yes
C(5) C(9) C(1) C(8) 66.0(2) . . . . yes
C(5) C(9) C(1) C(10) -171.3(2) . . . . yes
C(6) C(7) C(8) C(13) -75.4(2) . . . . yes
C(7) C(6) C(5) C(9) 49.2(3) . . . . yes
C(7) C(6) C(5) C(11) 169.0(2) . . . . yes
C(7) C(8) C(1) C(9) -57.1(2) . . . . yes
C(7) C(8) C(1) C(10) -179.8(2) . . . . yes
C(7) C(12) O(2) C(14) -171.1(2) . . . . yes
C(9) C(1) C(8) C(13) 66.4(2) . . . . yes
C(10) C(1) C(8) C(13) -56.3(3) . . . . yes
C(12) O(2) C(14) C(15) -59.3(3) . . . . yes
C(12) O(2) C(14) C(16) 65.1(3) . . . . yes
C(12) O(2) C(14) C(17) -177.6(2) . . . . yes
C(12) C(7) C(8) C(13) 152.1(2) . . . . yes
C(12) C(7) C(8) C(13) 152.1(2) . . . . yes
